data_2233672
loop_
_publ_author_name
'Xue, Jun-Hui'
'Hua, Xiao-Hui'
'Li, Chun-Ping'
'Xu, Yi-Zhuang'
'Wu, Jin-Guang'

_publ_section_title
;
 <i>catena</i>-Poly[[[tetraaquaneodymium(III)]-di-\m-isonicotinato]
 chloride]
;
_journal_coeditor_code XU5361
_journal_issue 2
_journal_name_full 'Acta Crystallographica Section E'
_journal_page_first m170
_journal_page_last m171
_journal_paper_doi 10.1107/S1600536811055619
_journal_volume 68
_journal_year 2012
_chemical_formula_iupac '[Nd (C6 H4 N O2)2 (H2 O)4] Cl'
_chemical_formula_moiety 'C12 H16 N2 Nd O8 +, Cl -'
_chemical_formula_sum 'C12 H16 Cl N2 Nd O8'
_chemical_formula_weight 495.96
_chemical_name_systematic
;
<i>catena</i>-Poly[[[tetraaquaneodymium(III)]-di-\m-isonicotinato] chloride]
;
_space_group_IT_number 60
_symmetry_cell_setting orthorhombic
_symmetry_space_group_name_Hall '-P 2n 2ab'
_symmetry_space_group_name_H-M 'P b c n'
_atom_sites_solution_hydrogens geom
_atom_sites_solution_primary direct
_atom_sites_solution_secondary difmap
_audit_creation_method SHELXL-97
_cell_angle_alpha 90.00
_cell_angle_beta 90.00
_cell_angle_gamma 90.00
_cell_formula_units_Z 4
_cell_length_a 8.9223(18)
_cell_length_b 19.684(4)
_cell_length_c 10.151(2)
_cell_measurement_reflns_used 4581
_cell_measurement_temperature 173
_cell_measurement_theta_max 27.5
_cell_measurement_theta_min 2.0
_cell_volume 1782.8(6)
_computing_cell_refinement 'CrystalClear (Rigaku, 2007)'
_computing_data_collection 'CrystalClear (Rigaku, 2007)'
_computing_data_reduction 'CrystalClear (Rigaku, 2007)'
_computing_molecular_graphics 'SHELXTL (Sheldrick, 2008)'
_computing_publication_material 'SHELXTL (Sheldrick, 2008)'
_computing_structure_refinement 'SHELXTL (Sheldrick, 2008)'
_computing_structure_solution 'SHELXTL (Sheldrick, 2008)'
_diffrn_ambient_temperature 173
_diffrn_detector_area_resol_mean 28.5714
_diffrn_measured_fraction_theta_full 0.999
_diffrn_measured_fraction_theta_max 0.999
_diffrn_measurement_device_type 'Rigaku Saturn724+ CCD'
_diffrn_measurement_method '\w scans at fixed \c = 45\%'
_diffrn_radiation_monochromator graphite
_diffrn_radiation_source 'fine-focus sealed tube'
_diffrn_radiation_type MoK\a
_diffrn_radiation_wavelength 0.71073
_diffrn_reflns_av_R_equivalents 0.0705
_diffrn_reflns_av_sigmaI/netI 0.0537
_diffrn_reflns_limit_h_max 6
_diffrn_reflns_limit_h_min -11
_diffrn_reflns_limit_k_max 23
_diffrn_reflns_limit_k_min -25
_diffrn_reflns_limit_l_max 13
_diffrn_reflns_limit_l_min -12
_diffrn_reflns_number 9085
_diffrn_reflns_theta_full 27.50
_diffrn_reflns_theta_max 27.50
_diffrn_reflns_theta_min 2.07
_exptl_absorpt_coefficient_mu 3.102
_exptl_absorpt_correction_T_max 0.63
_exptl_absorpt_correction_T_min 0.49
_exptl_absorpt_correction_type multi-scan
_exptl_absorpt_process_details '(CrystalClear; Rigaku, 2007)'
_exptl_crystal_colour blue
_exptl_crystal_density_diffrn 1.848
_exptl_crystal_density_method 'not measured'
_exptl_crystal_description block
_exptl_crystal_F_000 972
_exptl_crystal_size_max 0.18
_exptl_crystal_size_mid 0.17
_exptl_crystal_size_min 0.15
_refine_diff_density_max 1.116
_refine_diff_density_min -1.055
_refine_ls_extinction_method none
_refine_ls_goodness_of_fit_ref 1.331
_refine_ls_hydrogen_treatment mixed
_refine_ls_matrix_type full
_refine_ls_number_parameters 122
_refine_ls_number_reflns 2056
_refine_ls_number_restraints 6
_refine_ls_restrained_S_all 1.329
_refine_ls_R_factor_all 0.0795
_refine_ls_R_factor_gt 0.0630
_refine_ls_shift/su_max 0.004
_refine_ls_shift/su_mean 0.000
_refine_ls_structure_factor_coef Fsqd
_refine_ls_weighting_details 'calc w=1/[\s^2^(Fo^2^)+(0.0763P)^2^+8.5206P] where P=(Fo^2^+2Fc^2^)/3'
_refine_ls_weighting_scheme calc
_refine_ls_wR_factor_gt 0.1597
_refine_ls_wR_factor_ref 0.1902
_reflns_number_gt 1764
_reflns_number_total 2056
_reflns_threshold_expression I>2sigma(I)
_cod_data_source_file xu5361.cif
_cod_data_source_block I
_cod_original_cell_volume 1782.9(6)
_cod_database_code 2233672
_cod_database_fobs_code 2233672

loop_
_symmetry_equiv_pos_as_xyz
'x, y, z'
'-x+1/2, -y+1/2, z+1/2'
'-x, y, -z+1/2'
'x+1/2, -y+1/2, -z'
'-x, -y, -z'
'x-1/2, y-1/2, -z-1/2'
'x, -y, z-1/2'
'-x-1/2, y-1/2, z'

loop_
_atom_site_type_symbol
_atom_site_label
_atom_site_fract_x
_atom_site_fract_y
_atom_site_fract_z
_atom_site_U_iso_or_equiv
_atom_site_adp_type
_atom_site_calc_flag
_atom_site_refinement_flags
_atom_site_occupancy
_atom_site_symmetry_multiplicity
Nd Nd1 0.5000 0.51140(3) 0.2500 0.0166(3) Uani d S 1 2
Cl Cl2 0.0000 0.55946(19) 0.7500 0.0334(8) Uani d S 1 2
O O4 0.6995(7) 0.4591(3) 0.1133(5) 0.0263(13) Uani d D 1 1
H H8 0.802(4) 0.448(5) 0.131(7) 0.032 Uiso d D 1 1
H H9 0.694(9) 0.459(5) 0.020(2) 0.032 Uiso d D 1 1
O O1 0.5450(7) 0.3957(3) 0.5981(6) 0.0250(13) Uani d . 1 1
O O2 0.6051(7) 0.4301(3) 0.3977(5) 0.0225(12) Uani d . 1 1
O O3 0.2471(7) 0.5501(3) 0.1620(6) 0.0242(13) Uani d D 1 1
H H6 0.163(6) 0.526(3) 0.195(10) 0.029 Uiso d D 1 1
H H7 0.211(8) 0.5964(15) 0.157(9) 0.029 Uiso d D 1 1
C C6 0.5817(8) 0.3855(4) 0.4827(8) 0.0164(15) Uani d . 1 1
C C3 0.6021(10) 0.3129(4) 0.4415(8) 0.0217(17) Uani d . 1 1
C C2 0.6744(10) 0.2956(4) 0.3247(8) 0.0261(19) Uani d . 1 1
H H2 0.7100 0.3295 0.2691 0.031 Uiso calc R 1 1
C C4 0.5480(12) 0.2591(4) 0.5189(10) 0.030(2) Uani d . 1 1
H H4 0.4971 0.2678 0.5970 0.035 Uiso calc R 1 1
N N1 0.6459(9) 0.1776(4) 0.3683(7) 0.0286(17) Uani d . 1 1
C C5 0.5713(12) 0.1933(4) 0.4775(9) 0.030(2) Uani d . 1 1
H H5 0.5329 0.1581 0.5285 0.036 Uiso calc R 1 1
C C1 0.6936(11) 0.2279(4) 0.2911(10) 0.030(2) Uani d . 1 1
H H1 0.7412 0.2173 0.2123 0.036 Uiso calc R 1 1

loop_
_atom_site_aniso_label
_atom_site_aniso_U_11
_atom_site_aniso_U_22
_atom_site_aniso_U_33
_atom_site_aniso_U_12
_atom_site_aniso_U_13
_atom_site_aniso_U_23
Nd1 0.0210(4) 0.0139(4) 0.0148(4) 0.000 -0.0010(2) 0.000
Cl2 0.0240(15) 0.0327(18) 0.043(2) 0.000 -0.0092(13) 0.000
O4 0.025(3) 0.040(4) 0.014(3) 0.008(3) 0.001(2) -0.002(3)
O1 0.034(3) 0.019(3) 0.022(3) -0.002(3) 0.007(3) -0.005(2)
O2 0.025(3) 0.016(3) 0.026(3) -0.001(2) -0.006(3) 0.007(2)
O3 0.022(3) 0.015(3) 0.035(3) 0.005(2) 0.005(3) 0.005(2)
C6 0.006(4) 0.018(4) 0.025(4) 0.000(3) -0.008(3) 0.000(3)
C3 0.023(4) 0.022(4) 0.021(4) 0.000(3) 0.002(3) 0.001(3)
C2 0.026(5) 0.026(4) 0.027(4) -0.003(4) 0.006(4) 0.002(4)
C4 0.037(5) 0.020(4) 0.032(5) -0.005(4) 0.003(4) 0.002(4)
N1 0.040(4) 0.021(4) 0.025(4) 0.002(3) -0.009(3) -0.009(3)
C5 0.040(6) 0.015(4) 0.035(5) 0.000(4) 0.006(4) 0.004(3)
C1 0.035(5) 0.023(5) 0.031(5) 0.005(4) -0.003(4) -0.008(4)

loop_
_atom_type_symbol
_atom_type_description
_atom_type_scat_dispersion_real
_atom_type_scat_dispersion_imag
_atom_type_scat_source
C C 0.0033 0.0016 'International Tables Vol C Tables 4.2.6.8 and 6.1.1.4'
H H 0.0000 0.0000 'International Tables Vol C Tables 4.2.6.8 and 6.1.1.4'
N N 0.0061 0.0033 'International Tables Vol C Tables 4.2.6.8 and 6.1.1.4'
O O 0.0106 0.0060 'International Tables Vol C Tables 4.2.6.8 and 6.1.1.4'
Cl Cl 0.1484 0.1585 'International Tables Vol C Tables 4.2.6.8 and 6.1.1.4'
Nd Nd -0.1943 3.0179 'International Tables Vol C Tables 4.2.6.8 and 6.1.1.4'

loop_
_geom_angle_atom_site_label_1
_geom_angle_atom_site_label_2
_geom_angle_atom_site_label_3
_geom_angle_site_symmetry_1
_geom_angle_site_symmetry_3
_geom_angle
O2 Nd1 O2 3_655 . 95.7(3)
O2 Nd1 O1 3_655 5_666 147.2(2)
O2 Nd1 O1 . 5_666 99.8(2)
O2 Nd1 O1 3_655 7_565 99.8(2)
O2 Nd1 O1 . 7_565 147.2(2)
O1 Nd1 O1 5_666 7_565 82.1(3)
O2 Nd1 O4 3_655 3_655 78.0(2)
O2 Nd1 O4 . 3_655 69.63(19)
O1 Nd1 O4 5_666 3_655 80.7(2)
O1 Nd1 O4 7_565 3_655 141.9(2)
O2 Nd1 O4 3_655 . 69.63(19)
O2 Nd1 O4 . . 78.0(2)
O1 Nd1 O4 5_666 . 141.9(2)
O1 Nd1 O4 7_565 . 80.7(2)
O4 Nd1 O4 3_655 . 131.0(3)
O2 Nd1 O3 3_655 3_655 140.41(19)
O2 Nd1 O3 . 3_655 68.36(19)
O1 Nd1 O3 5_666 3_655 72.4(2)
O1 Nd1 O3 7_565 3_655 81.4(2)
O4 Nd1 O3 3_655 3_655 124.35(18)
O4 Nd1 O3 . 3_655 71.60(19)
O2 Nd1 O3 3_655 . 68.36(19)
O2 Nd1 O3 . . 140.41(19)
O1 Nd1 O3 5_666 . 81.4(2)
O1 Nd1 O3 7_565 . 72.4(2)
O4 Nd1 O3 3_655 . 71.60(19)
O4 Nd1 O3 . . 124.35(18)
O3 Nd1 O3 3_655 . 145.1(3)
Nd1 O4 H8 . . 132(5)
Nd1 O4 H9 . . 121(5)
H8 O4 H9 . . 104(3)
C6 O1 Nd1 . 5_666 140.4(5)
C6 O2 Nd1 . . 147.2(5)
Nd1 O3 H6 . . 115(5)
Nd1 O3 H7 . . 127(5)
H6 O3 H7 . . 103(3)
O1 C6 O2 . . 125.9(7)
O1 C6 C3 . . 116.9(7)
O2 C6 C3 . . 117.2(7)
C2 C3 C4 . . 116.8(8)
C2 C3 C6 . . 121.8(7)
C4 C3 C6 . . 121.4(7)
C1 C2 C3 . . 120.2(8)
C1 C2 H2 . . 119.9
C3 C2 H2 . . 119.9
C5 C4 C3 . . 119.1(9)
C5 C4 H4 . . 120.4
C3 C4 H4 . . 120.4
C5 N1 C1 . . 118.5(7)
N1 C5 C4 . . 123.2(8)
N1 C5 H5 . . 118.4
C4 C5 H5 . . 118.4
N1 C1 C2 . . 122.0(9)
N1 C1 H1 . . 119.0
C2 C1 H1 . . 119.0

loop_
_geom_bond_atom_site_label_1
_geom_bond_atom_site_label_2
_geom_bond_site_symmetry_2
_geom_bond_distance
_geom_bond_publ_flag
Nd1 O1 5_666 2.425(6) y
Nd1 O1 7_565 2.425(6) ?
Nd1 O2 3_655 2.385(5) ?
Nd1 O2 . 2.385(5) y
Nd1 O3 3_655 2.544(6) ?
Nd1 O3 . 2.544(6) y
Nd1 O4 3_655 2.480(6) ?
Nd1 O4 . 2.480(6) y
O4 H8 . 0.96(2) ?
O4 H9 . 0.95(2) ?
O1 C6 . 1.234(9) ?
O1 Nd1 5_666 2.425(6) ?
O2 C6 . 1.248(9) ?
O3 H6 . 0.95(2) ?
O3 H7 . 0.97(2) ?
C6 C3 . 1.501(10) ?
C3 C2 . 1.392(11) ?
C3 C4 . 1.404(12) ?
C2 C1 . 1.385(12) ?
C2 H2 . 0.9300 ?
C4 C5 . 1.377(12) ?
C4 H4 . 0.9300 ?
N1 C5 . 1.330(12) ?
N1 C1 . 1.332(12) ?
C5 H5 . 0.9300 ?
C1 H1 . 0.9300 ?

loop_
_geom_hbond_atom_site_label_D
_geom_hbond_atom_site_label_H
_geom_hbond_atom_site_label_A
_geom_hbond_site_symmetry_A
_geom_hbond_distance_DH
_geom_hbond_distance_HA
_geom_hbond_distance_DA
_geom_hbond_angle_DHA
O3 H6 Cl2 5_566 0.95(6) 2.29(6) 3.211(7) 163(6)
O3 H7 N1 6_566 0.97(4) 1.72(4) 2.685(10) 174(9)
O4 H8 Cl2 5_666 0.96(4) 2.15(5) 3.041(6) 155(6)
O4 H9 O3 5_665 0.95(2) 1.93(3) 2.841(8) 160(8)
